data_2101201
loop_
_publ_author_name
'Bertolasi, V.'
'Gilli, P.'
'Ferretti, V.'
'Gilli, G.'

_publ_section_title
;
 Intramolecular N--H^{&#x00B7;&#x00B7;&#x00B7;^}O hydrogen bonding
 assisted by resonance. III. Structural studies of
 1-ketone-2-arylhydrazone derivatives
;
_journal_issue 5
_journal_name_full 'Acta Crystallographica Section B'
_journal_page_first 617
_journal_page_last 625
_journal_paper_doi 10.1107/S0108768194003034
_journal_volume 50
_journal_year 1994
_chemical_formula_sum 'C10 H9 N3 O2'
_chemical_formula_weight 203.2
_symmetry_cell_setting monoclinic
_symmetry_space_group_name_Hall '-C 2yc'
_symmetry_space_group_name_H-M 'C 1 2/c 1'
_cell_angle_alpha 90
_cell_angle_beta 95.82(2)
_cell_angle_gamma 90
_cell_formula_units_Z 8
_cell_length_a 11.100(3)
_cell_length_b 7.960(2)
_cell_length_c 21.744(4)
_cell_volume 1911.3(8)
_diffrn_radiation_type Mo
_diffrn_radiation_wavelength 0.71069
_exptl_absorpt_coefficient_mu 0.096
_exptl_crystal_density_diffrn 1.41
_exptl_crystal_F_000 848
_cod_data_source_file na0053.cif
_cod_data_source_block na0053a
_cod_database_code 2101201

loop_
_atom_site_label
_atom_site_fract_x
_atom_site_fract_y
_atom_site_fract_z
O(1) .30880(10) -.20430(10) .56158(5)
O(2) .29960(10) -.16150(10) .66354(5)
N(1) .15680(10) .0551(2) .49782(5)
N(2) .14310(10) .1072(2) .55368(5)
N(3) .24130(10) -.0399(2) .70150(6)
C(1) .19410(10) .0230(2) .60109(6)
C(2) .27100(10) -.1238(2) .60263(7)
C(3) .18200(10) .0636(2) .66438(6)
C(4) .1121(2) .2036(2) .68743(7)
C(5) .10280(10) .1470(2) .44672(6)
C(6) .12590(10) .0970(2) .38803(6)
C(7) .0741(2) .1852(2) .33724(6)
C(8) .0007(2) .3209(2) .34450(7)
C(9) -.02160(10) .3694(2) .40304(7)
C(10) .02870(10) .2834(2) .45479(6)
H(1) .2010(10) -.050(2) .4915(8)
H41 .031(2) .202(2) .6661(9)
H42 .149(2) .314(3) .6800(10)
H43 .105(2) .191(3) .7296(9)
H6 .1750(10) .003(2) .3824(7)
H7 .0900(10) .151(2) .2967(7)
H8 -.035(2) .382(2) .3089(8)
H9 -.0670(10) .459(2) .4080(7)
H10 .0110(10) .316(2) .4951(7)

loop_
_geom_angle_atom_site_label_1
_geom_angle_atom_site_label_2
_geom_angle_atom_site_label_3
_geom_angle
N(3) O(2) C(2) 109.20(10)
N(2) N(1) C(5) 119.10(10)
N(1) N(2) C(1) 119.20(10)
O(2) N(3) C(3) 107.30(10)
N(2) C(1) C(3) 124.40(10)
N(2) C(1) C(2) 129.70(10)
C(2) C(1) C(3) 105.80(10)
O(2) C(2) C(1) 106.20(10)
O(1) C(2) C(1) 131.3(2)
O(1) C(2) O(2) 122.50(10)
N(3) C(3) C(1) 111.50(10)
C(1) C(3) C(4) 126.90(10)
N(3) C(3) C(4) 121.60(10)
N(1) C(5) C(10) 121.10(10)
N(1) C(5) C(6) 118.20(10)
C(6) C(5) C(10) 120.70(10)
C(5) C(6) C(7) 119.30(10)
C(6) C(7) C(8) 120.80(10)
C(7) C(8) C(9) 119.5(2)
C(8) C(9) C(10) 121.1(2)
C(5) C(10) C(9) 118.70(10)

loop_
_geom_bond_atom_site_label_1
_geom_bond_atom_site_label_2
_geom_bond_distance
O(1) C(2) 1.208(2)
O(2) N(3) 1.465(2)
O(2) C(2) 1.364(2)
N(1) N(2) 1.307(2)
N(1) C(5) 1.412(2)
N(2) C(1) 1.309(2)
N(3) C(3) 1.287(2)
C(1) C(2) 1.446(2)
C(1) C(3) 1.433(2)
C(3) C(4) 1.474(2)
C(5) C(6) 1.385(2)
C(5) C(10) 1.384(2)
C(6) C(7) 1.384(2)
C(7) C(8) 1.372(3)
C(8) C(9) 1.376(2)
C(9) C(10) 1.385(2)
